data_2240067
loop_
_publ_author_name
'Sun, Junshan'

_publ_section_title
;
 Crystal structure of
 triaqua(1,10-phenanthroline-\k^2^<i>N</i>,<i>N</i>')(2,4,5-trifluoro-3-methoxybenzoato-\k<i>O</i>^1^)cobalt(II)
 2,4,5-trifluoro-3-methoxybenzoate
;
_journal_coeditor_code WM5067
_journal_issue 11
_journal_name_full 'Acta Crystallographica Section E'
_journal_page_first m367
_journal_page_last m368
_journal_paper_doi 10.1107/S1600536814022077
_journal_volume 70
_journal_year 2014
_chemical_formula_iupac '[Co (C8 H4 F3 O3) (C12 H8 N2) (H2 O)3] (C8 H4 F3 O3)'
_chemical_formula_moiety 'C20 H18 Co F3 N2 O6 +, C8 H4 F3 O3 -'
_chemical_formula_sum 'C28 H22 Co F6 N2 O9'
_chemical_formula_weight 703.41
_chemical_name_systematic
'Triaqua(1,10-phenanthroline-\k^2^<i>N</i>,<i>N</i>')(2,4,5-trifluoro-3-methoxybenzoato-\k<i>O</i>^1^)cobalt(II) 2,4,5-trifluoro-3-methoxybenzoate'
_space_group_IT_number 14
_symmetry_cell_setting monoclinic
_symmetry_space_group_name_Hall '-P 2ybc'
_symmetry_space_group_name_H-M 'P 1 21/c 1'
_atom_sites_solution_hydrogens geom
_atom_sites_solution_primary direct
_atom_sites_solution_secondary difmap
_audit_creation_method SHELXL-97
_cell_angle_alpha 90.00
_cell_angle_beta 116.942(9)
_cell_angle_gamma 90.00
_cell_formula_units_Z 4
_cell_length_a 17.177(3)
_cell_length_b 7.0429(14)
_cell_length_c 26.543(4)
_cell_measurement_reflns_used 6632
_cell_measurement_temperature 273(2)
_cell_measurement_theta_max 27.52
_cell_measurement_theta_min 2.43
_cell_volume 2862.6(9)
_computing_cell_refinement
;
SAINT (Bruker, 2005)
;
_computing_data_collection
;
SMART (Bruker, 2005)
;
_computing_data_reduction
;
SAINT (Bruker, 2005)
;
_computing_molecular_graphics
;
SHELXTL (Sheldrick, 2008)
;
_computing_publication_material
;
SHELXTL (Sheldrick, 2008)
;
_computing_structure_refinement
;
SHELXL97 (Sheldrick, 2008)
;
_computing_structure_solution
;
SHELXS97 (Sheldrick, 2008)
;
_diffrn_ambient_temperature 273(2)
_diffrn_measured_fraction_theta_full 0.998
_diffrn_measured_fraction_theta_max 0.998
_diffrn_measurement_device_type 'Bruker SMART CCD'
_diffrn_measurement_method '\w scans'
_diffrn_radiation_monochromator graphite
_diffrn_radiation_source 'fine-focus sealed tube'
_diffrn_radiation_type MoK\a
_diffrn_radiation_wavelength 0.71073
_diffrn_reflns_av_R_equivalents 0.0311
_diffrn_reflns_av_sigmaI/netI 0.0289
_diffrn_reflns_limit_h_max 20
_diffrn_reflns_limit_h_min -18
_diffrn_reflns_limit_k_max 8
_diffrn_reflns_limit_k_min -8
_diffrn_reflns_limit_l_max 31
_diffrn_reflns_limit_l_min -30
_diffrn_reflns_number 14578
_diffrn_reflns_theta_full 25.05
_diffrn_reflns_theta_max 25.05
_diffrn_reflns_theta_min 1.72
_diffrn_standards_number 0
_exptl_absorpt_coefficient_mu 0.697
_exptl_absorpt_correction_T_max 0.8618
_exptl_absorpt_correction_T_min 0.8130
_exptl_absorpt_correction_type multi-scan
_exptl_absorpt_process_details
;
(<i>SADABS</i>; Bruker, 2005)
;
_exptl_crystal_colour blue
_exptl_crystal_density_diffrn 1.632
_exptl_crystal_density_method 'not measured'
_exptl_crystal_description block
_exptl_crystal_F_000 1428
_exptl_crystal_size_max 0.31
_exptl_crystal_size_mid 0.24
_exptl_crystal_size_min 0.22
_refine_diff_density_max 0.316
_refine_diff_density_min -0.287
_refine_ls_extinction_method none
_refine_ls_goodness_of_fit_ref 1.052
_refine_ls_hydrogen_treatment constr
_refine_ls_matrix_type full
_refine_ls_number_parameters 417
_refine_ls_number_reflns 5074
_refine_ls_number_restraints 0
_refine_ls_restrained_S_all 1.052
_refine_ls_R_factor_all 0.0388
_refine_ls_R_factor_gt 0.0307
_refine_ls_shift/su_max 0.055
_refine_ls_shift/su_mean 0.001
_refine_ls_structure_factor_coef Fsqd
_refine_ls_weighting_details 'calc w=1/[\s^2^(Fo^2^)+(0.0434P)^2^+0.4144P] where P=(Fo^2^+2Fc^2^)/3'
_refine_ls_weighting_scheme calc
_refine_ls_wR_factor_gt 0.0800
_refine_ls_wR_factor_ref 0.0831
_reflns_number_gt 4221
_reflns_number_total 5074
_reflns_threshold_expression I>2sigma(I)
_cod_data_source_file wm5067sup1.cf
_cod_data_source_block I
_cod_original_sg_symbol_H-M 'P 21/c'
_cod_database_code 2240067
_cod_database_fobs_code 2240067

loop_
_symmetry_equiv_pos_as_xyz
'x, y, z'
'-x, y+1/2, -z+1/2'
'-x, -y, -z'
'x, -y-1/2, z-1/2'

loop_
_atom_site_type_symbol
_atom_site_label
_atom_site_fract_x
_atom_site_fract_y
_atom_site_fract_z
_atom_site_U_iso_or_equiv
_atom_site_adp_type
_atom_site_calc_flag
_atom_site_refinement_flags
_atom_site_occupancy
_atom_site_symmetry_multiplicity
Co Co1 0.036012(16) 0.98486(3) 0.849126(11) 0.03250(10) Uani d . 1 1
F F1 0.26524(9) 0.3645(2) 0.97664(7) 0.0707(4) Uani d . 1 1
F F2 0.50025(8) 0.4048(2) 0.93279(7) 0.0792(5) Uani d . 1 1
F F3 0.42723(10) 0.7110(3) 0.86781(7) 0.0915(6) Uani d . 1 1
O O1 0.11946(9) 0.54591(19) 0.90080(7) 0.0471(4) Uani d . 1 1
O O2 0.15660(8) 0.84291(19) 0.89122(6) 0.0438(3) Uani d . 1 1
O O3 0.42421(11) 0.2330(2) 0.99177(9) 0.0785(6) Uani d . 1 1
O O4 -0.02612(8) 0.73632(18) 0.85611(6) 0.0400(3) Uani d . 1 1
H H4A 0.0146 0.6550 0.8702 0.060 Uiso d R 1 1
H H4B -0.0695 0.6930 0.8271 0.060 Uiso d R 1 1
O O5 0.02512(10) 0.9156(2) 0.76868(6) 0.0559(4) Uani d . 1 1
H H5A 0.0644 0.9599 0.7609 0.084 Uiso d R 1 1
H H5B -0.0091 0.8439 0.7422 0.084 Uiso d R 1 1
O O6 0.09820(9) 1.22487(18) 0.83776(6) 0.0396(3) Uani d . 1 1
H H6A 0.1083 1.3132 0.8616 0.059 Uiso d R 1 1
H H6B 0.1455 1.1992 0.8362 0.059 Uiso d R 1 1
N N1 0.04641(11) 1.1074(2) 0.92526(7) 0.0369(4) Uani d . 1 1
N N2 -0.09265(11) 1.1051(2) 0.82265(7) 0.0398(4) Uani d . 1 1
C C1 0.17226(12) 0.6698(3) 0.90106(8) 0.0358(4) Uani d . 1 1
C C2 0.26251(12) 0.6034(3) 0.91315(9) 0.0376(5) Uani d . 1 1
C C3 0.30280(14) 0.4504(3) 0.94752(10) 0.0455(5) Uani d . 1 1
C C4 0.38301(14) 0.3792(3) 0.95534(10) 0.0526(6) Uani d . 1 1
C C5 0.42300(14) 0.4690(3) 0.92756(10) 0.0528(6) Uani d . 1 1
C C6 0.38504(15) 0.6250(4) 0.89423(10) 0.0559(6) Uani d . 1 1
C C7 0.30619(13) 0.6933(3) 0.88676(9) 0.0461(5) Uani d . 1 1
H H7 0.2818 0.7993 0.8642 0.055 Uiso calc R 1 1
C C8 0.3839(2) 0.0534(4) 0.97619(15) 0.0901(10) Uani d . 1 1
H H8A 0.3280 0.0668 0.9438 0.135 Uiso calc R 1 1
H H8B 0.3763 0.0010 1.0071 0.135 Uiso calc R 1 1
H H8C 0.4200 -0.0298 0.9671 0.135 Uiso calc R 1 1
C C9 0.11689(15) 1.1166(3) 0.97473(9) 0.0464(5) Uani d . 1 1
H H9 0.1694 1.0716 0.9772 0.056 Uiso calc R 1 1
C C10 0.11616(19) 1.1904(3) 1.02325(10) 0.0585(7) Uani d . 1 1
H H10 0.1674 1.1971 1.0570 0.070 Uiso calc R 1 1
C C11 0.0396(2) 1.2524(3) 1.02041(11) 0.0605(7) Uani d . 1 1
H H11 0.0379 1.2988 1.0527 0.073 Uiso calc R 1 1
C C12 -0.03715(17) 1.2468(3) 0.96895(10) 0.0502(6) Uani d . 1 1
C C13 -0.02984(14) 1.1751(3) 0.92162(9) 0.0394(5) Uani d . 1 1
C C14 -0.10486(14) 1.1669(3) 0.86735(9) 0.0409(5) Uani d . 1 1
C C15 -0.18697(15) 1.2216(3) 0.86204(12) 0.0547(6) Uani d . 1 1
C C16 -0.25805(17) 1.2051(4) 0.80864(14) 0.0686(8) Uani d . 1 1
H H16 -0.3137 1.2370 0.8034 0.082 Uiso calc R 1 1
C C17 -0.24616(15) 1.1424(4) 0.76409(13) 0.0640(7) Uani d . 1 1
H H17 -0.2934 1.1314 0.7284 0.077 Uiso calc R 1 1
C C18 -0.16170(15) 1.0947(3) 0.77263(10) 0.0521(6) Uani d . 1 1
H H18 -0.1540 1.0541 0.7418 0.063 Uiso calc R 1 1
C C19 -0.1918(2) 1.2905(3) 0.91190(16) 0.0704(8) Uani d . 1 1
H H19 -0.2458 1.3263 0.9090 0.084 Uiso calc R 1 1
C C20 -0.1211(2) 1.3044(3) 0.96194(14) 0.0669(8) Uani d . 1 1
H H20 -0.1267 1.3526 0.9928 0.080 Uiso calc R 1 1
F F4 0.79608(8) 0.6899(2) 0.83581(5) 0.0640(4) Uani d . 1 1
F F5 0.49409(10) 0.7502(3) 0.77106(9) 0.1131(7) Uani d . 1 1
F F6 0.46705(9) 0.6963(3) 0.66524(8) 0.1035(6) Uani d . 1 1
O O7 0.75824(10) 0.6564(3) 0.67096(7) 0.0624(5) Uani d . 1 1
O O8 0.85075(9) 0.5774(2) 0.75883(6) 0.0494(4) Uani d . 1 1
O O9 0.66903(14) 0.7478(5) 0.86077(9) 0.1250(11) Uani d . 1 1
C C21 0.77750(13) 0.6287(3) 0.72160(9) 0.0398(5) Uani d . 1 1
C C22 0.70364(13) 0.6598(3) 0.73757(9) 0.0378(5) Uani d . 1 1
C C23 0.71580(13) 0.6863(3) 0.79192(9) 0.0443(5) Uani d . 1 1
C C24 0.64763(16) 0.7167(4) 0.80576(11) 0.0632(7) Uani d . 1 1
C C25 0.56427(16) 0.7200(4) 0.76156(12) 0.0668(7) Uani d . 1 1
C C26 0.55010(14) 0.6927(4) 0.70685(12) 0.0636(7) Uani d . 1 1
C C27 0.61828(14) 0.6647(3) 0.69431(10) 0.0531(6) Uani d . 1 1
H H27 0.6077 0.6489 0.6569 0.064 Uiso calc R 1 1
C C28 0.6204(3) 0.7241(9) 0.88452(16) 0.169(3) Uani d . 1 1
H H28A 0.5735 0.8145 0.8699 0.253 Uiso calc R 1 1
H H28B 0.6540 0.7421 0.9245 0.253 Uiso calc R 1 1
H H28C 0.5969 0.5978 0.8772 0.253 Uiso calc R 1 1

loop_
_atom_site_aniso_label
_atom_site_aniso_U_11
_atom_site_aniso_U_22
_atom_site_aniso_U_33
_atom_site_aniso_U_12
_atom_site_aniso_U_13
_atom_site_aniso_U_23
Co1 0.03164(16) 0.03054(15) 0.03758(16) -0.00071(10) 0.01767(12) -0.00163(11)
F1 0.0532(8) 0.0698(10) 0.0854(11) 0.0073(7) 0.0282(8) 0.0347(8)
F2 0.0357(8) 0.0979(12) 0.0941(12) 0.0176(8) 0.0207(8) -0.0184(9)
F3 0.0553(9) 0.1373(16) 0.1000(13) 0.0088(9) 0.0510(10) 0.0268(11)
O1 0.0360(8) 0.0348(8) 0.0701(11) -0.0005(6) 0.0236(8) 0.0001(7)
O2 0.0343(8) 0.0324(8) 0.0613(9) 0.0017(6) 0.0186(7) 0.0006(7)
O3 0.0479(10) 0.0503(11) 0.0954(14) 0.0101(8) -0.0043(10) 0.0101(10)
O4 0.0299(7) 0.0383(8) 0.0498(8) -0.0009(6) 0.0162(7) 0.0008(6)
O5 0.0585(10) 0.0714(11) 0.0481(9) -0.0273(8) 0.0332(8) -0.0229(8)
O6 0.0413(8) 0.0343(7) 0.0486(8) -0.0027(6) 0.0251(7) -0.0046(6)
N1 0.0414(10) 0.0327(9) 0.0412(10) -0.0059(7) 0.0227(8) -0.0031(7)
N2 0.0370(9) 0.0333(9) 0.0484(11) 0.0003(7) 0.0188(9) 0.0021(8)
C1 0.0335(11) 0.0333(11) 0.0376(11) 0.0014(9) 0.0136(9) -0.0038(9)
C2 0.0320(10) 0.0342(11) 0.0420(12) 0.0002(8) 0.0127(9) -0.0051(9)
C3 0.0352(12) 0.0414(12) 0.0525(14) -0.0022(9) 0.0133(10) 0.0013(10)
C4 0.0333(12) 0.0398(12) 0.0641(16) 0.0040(10) 0.0040(11) -0.0044(11)
C5 0.0293(11) 0.0587(15) 0.0595(15) 0.0078(10) 0.0107(11) -0.0145(12)
C6 0.0395(13) 0.0749(17) 0.0589(15) -0.0032(12) 0.0272(12) -0.0021(13)
C7 0.0368(12) 0.0494(13) 0.0493(13) 0.0042(10) 0.0171(11) 0.0046(10)
C8 0.075(2) 0.0420(15) 0.117(3) 0.0082(14) 0.0108(19) 0.0039(16)
C9 0.0517(13) 0.0425(12) 0.0446(13) -0.0117(10) 0.0214(12) -0.0031(10)
C10 0.0800(19) 0.0488(14) 0.0462(14) -0.0213(13) 0.0281(14) -0.0070(11)
C11 0.107(2) 0.0386(13) 0.0527(15) -0.0197(13) 0.0503(17) -0.0102(11)
C12 0.0781(17) 0.0293(11) 0.0666(16) -0.0064(11) 0.0533(15) -0.0033(11)
C13 0.0503(13) 0.0271(10) 0.0519(13) -0.0052(9) 0.0329(11) -0.0020(9)
C14 0.0447(12) 0.0260(10) 0.0625(15) 0.0011(9) 0.0336(12) 0.0022(9)
C15 0.0467(14) 0.0363(12) 0.0914(19) 0.0067(10) 0.0402(15) 0.0103(12)
C16 0.0457(15) 0.0502(15) 0.115(3) 0.0113(12) 0.0409(17) 0.0192(16)
C17 0.0377(13) 0.0542(15) 0.0792(19) 0.0011(11) 0.0080(13) 0.0183(14)
C18 0.0464(14) 0.0460(13) 0.0542(15) -0.0014(11) 0.0142(12) 0.0066(11)
C19 0.078(2) 0.0483(15) 0.124(3) 0.0137(14) 0.080(2) 0.0077(16)
C20 0.098(2) 0.0439(14) 0.097(2) 0.0037(14) 0.078(2) -0.0019(14)
F4 0.0363(7) 0.1105(12) 0.0457(8) -0.0016(7) 0.0190(6) -0.0098(8)
F5 0.0470(9) 0.190(2) 0.1187(15) 0.0118(11) 0.0517(10) -0.0143(14)
F6 0.0335(8) 0.1689(19) 0.0909(12) 0.0075(9) 0.0129(8) 0.0109(12)
O7 0.0456(9) 0.1017(14) 0.0431(10) 0.0044(9) 0.0229(8) 0.0051(9)
O8 0.0359(8) 0.0670(10) 0.0460(9) 0.0094(7) 0.0193(7) -0.0012(8)
O9 0.0612(13) 0.260(4) 0.0701(14) -0.0121(17) 0.0444(12) -0.0422(18)
C21 0.0371(12) 0.0403(12) 0.0441(13) -0.0032(9) 0.0201(10) -0.0048(9)
C22 0.0341(11) 0.0355(11) 0.0445(12) -0.0003(8) 0.0185(10) 0.0018(9)
C23 0.0311(11) 0.0537(13) 0.0484(13) -0.0015(9) 0.0182(10) -0.0026(10)
C24 0.0470(15) 0.089(2) 0.0621(16) -0.0047(13) 0.0322(13) -0.0105(14)
C25 0.0389(14) 0.091(2) 0.081(2) 0.0059(13) 0.0361(14) -0.0008(16)
C26 0.0289(12) 0.0825(18) 0.0704(18) 0.0039(12) 0.0144(12) 0.0074(14)
C27 0.0414(13) 0.0652(15) 0.0503(14) 0.0001(11) 0.0187(11) 0.0034(12)
C28 0.092(3) 0.349(8) 0.084(3) 0.051(4) 0.057(2) 0.034(4)

loop_
_atom_type_symbol
_atom_type_description
_atom_type_scat_dispersion_real
_atom_type_scat_dispersion_imag
_atom_type_scat_source
C C 0.0033 0.0016 'International Tables Vol C Tables 4.2.6.8 and 6.1.1.4'
H H 0.0000 0.0000 'International Tables Vol C Tables 4.2.6.8 and 6.1.1.4'
F F 0.0171 0.0103 'International Tables Vol C Tables 4.2.6.8 and 6.1.1.4'
N N 0.0061 0.0033 'International Tables Vol C Tables 4.2.6.8 and 6.1.1.4'
O O 0.0106 0.0060 'International Tables Vol C Tables 4.2.6.8 and 6.1.1.4'
Co Co 0.3494 0.9721 'International Tables Vol C Tables 4.2.6.8 and 6.1.1.4'

loop_
_geom_angle_atom_site_label_1
_geom_angle_atom_site_label_2
_geom_angle_atom_site_label_3
_geom_angle
O6 Co1 O4 176.42(5)
O6 Co1 O2 90.94(5)
O4 Co1 O2 88.54(5)
O6 Co1 O5 81.85(6)
O4 Co1 O5 94.63(6)
O2 Co1 O5 92.40(6)
O6 Co1 N1 88.89(6)
O4 Co1 N1 94.67(6)
O2 Co1 N1 92.83(6)
O5 Co1 N1 169.43(6)
O6 Co1 N2 98.62(6)
O4 Co1 N2 82.53(6)
O2 Co1 N2 166.20(6)
O5 Co1 N2 98.76(7)
N1 Co1 N2 77.52(7)
C1 O2 Co1 129.80(13)
C4 O3 C8 116.0(2)
Co1 O4 H4A 104.6
Co1 O4 H4B 119.4
H4A O4 H4B 111.5
Co1 O5 H5A 116.4
Co1 O5 H5B 133.2
H5A O5 H5B 110.2
Co1 O6 H6A 115.4
Co1 O6 H6B 113.3
H6A O6 H6B 108.4
C9 N1 C13 118.23(18)
C9 N1 Co1 127.37(14)
C13 N1 Co1 114.34(13)
C18 N2 C14 117.97(18)
C18 N2 Co1 128.57(15)
C14 N2 Co1 112.24(13)
O2 C1 O1 126.14(18)
O2 C1 C2 116.75(17)
O1 C1 C2 117.10(17)
C3 C2 C7 117.77(19)
C3 C2 C1 122.87(18)
C7 C2 C1 119.28(18)
F1 C3 C2 120.08(18)
F1 C3 C4 116.8(2)
C2 C3 C4 123.2(2)
C5 C4 O3 120.2(2)
C5 C4 C3 117.3(2)
O3 C4 C3 122.4(2)
F2 C5 C4 120.0(2)
F2 C5 C6 119.5(2)
C4 C5 C6 120.5(2)
F3 C6 C7 119.7(2)
F3 C6 C5 118.7(2)
C7 C6 C5 121.7(2)
C6 C7 C2 119.6(2)
C6 C7 H7 120.2
C2 C7 H7 120.2
O3 C8 H8A 109.5
O3 C8 H8B 109.5
H8A C8 H8B 109.5
O3 C8 H8C 109.5
H8A C8 H8C 109.5
H8B C8 H8C 109.5
N1 C9 C10 123.2(2)
N1 C9 H9 118.4
C10 C9 H9 118.4
C11 C10 C9 118.9(2)
C11 C10 H10 120.5
C9 C10 H10 120.5
C10 C11 C12 120.3(2)
C10 C11 H11 119.8
C12 C11 H11 119.8
C11 C12 C13 116.9(2)
C11 C12 C20 124.5(2)
C13 C12 C20 118.6(2)
N1 C13 C12 122.4(2)
N1 C13 C14 117.17(17)
C12 C13 C14 120.5(2)
N2 C14 C15 122.8(2)
N2 C14 C13 117.61(17)
C15 C14 C13 119.6(2)
C16 C15 C14 117.1(2)
C16 C15 C19 124.8(2)
C14 C15 C19 118.1(3)
C17 C16 C15 120.2(2)
C17 C16 H16 119.9
C15 C16 H16 119.9
C16 C17 C18 119.2(3)
C16 C17 H17 120.4
C18 C17 H17 120.4
N2 C18 C17 122.7(2)
N2 C18 H18 118.7
C17 C18 H18 118.7
C20 C19 C15 122.0(2)
C20 C19 H19 119.0
C15 C19 H19 119.0
C19 C20 C12 121.2(2)
C19 C20 H20 119.4
C12 C20 H20 119.4
C28 O9 C24 126.8(3)
O7 C21 O8 125.34(19)
O7 C21 C22 115.47(18)
O8 C21 C22 119.18(18)
C23 C22 C27 117.68(19)
C23 C22 C21 124.19(18)
C27 C22 C21 118.12(19)
F4 C23 C22 121.42(17)
F4 C23 C24 115.07(19)
C22 C23 C24 123.5(2)
O9 C24 C25 125.8(2)
O9 C24 C23 117.4(2)
C25 C24 C23 116.8(2)
F5 C25 C26 118.2(2)
F5 C25 C24 120.8(2)
C26 C25 C24 121.0(2)
F6 C26 C27 120.4(2)
F6 C26 C25 118.5(2)
C27 C26 C25 121.1(2)
C26 C27 C22 120.0(2)
C26 C27 H27 120.0
C22 C27 H27 120.0
O9 C28 H28A 109.5
O9 C28 H28B 109.5
H28A C28 H28B 109.5
O9 C28 H28C 109.5
H28A C28 H28C 109.5
H28B C28 H28C 109.5

loop_
_geom_bond_atom_site_label_1
_geom_bond_atom_site_label_2
_geom_bond_distance
Co1 O6 2.0931(13)
Co1 O4 2.1016(14)
Co1 O2 2.1074(14)
Co1 O5 2.1143(14)
Co1 N1 2.1290(16)
Co1 N2 2.1652(17)
F1 C3 1.353(3)
F2 C5 1.348(2)
F3 C6 1.358(3)
O1 C1 1.256(2)
O2 C1 1.250(2)
O3 C4 1.370(3)
O3 C8 1.411(3)
O4 H4A 0.8481
O4 H4B 0.8494
O5 H5A 0.8489
O5 H5B 0.8490
O6 H6A 0.8476
O6 H6B 0.8508
N1 C9 1.324(3)
N1 C13 1.356(3)
N2 C18 1.322(3)
N2 C14 1.366(3)
C1 C2 1.508(3)
C2 C3 1.378(3)
C2 C7 1.389(3)
C3 C4 1.390(3)
C4 C5 1.369(3)
C5 C6 1.376(3)
C6 C7 1.364(3)
C7 H7 0.9300
C8 H8A 0.9600
C8 H8B 0.9600
C8 H8C 0.9600
C9 C10 1.394(3)
C9 H9 0.9300
C10 C11 1.354(4)
C10 H10 0.9300
C11 C12 1.405(4)
C11 H11 0.9300
C12 C13 1.411(3)
C12 C20 1.427(4)
C13 C14 1.434(3)
C14 C15 1.406(3)
C15 C16 1.395(4)
C15 C19 1.447(4)
C16 C17 1.361(4)
C16 H16 0.9300
C17 C18 1.404(3)
C17 H17 0.9300
C18 H18 0.9300
C19 C20 1.337(4)
C19 H19 0.9300
C20 H20 0.9300
F4 C23 1.343(2)
F5 C25 1.356(3)
F6 C26 1.352(3)
O7 C21 1.245(2)
O8 C21 1.250(2)
O9 C28 1.264(4)
O9 C24 1.353(3)
C21 C22 1.525(3)
C22 C23 1.373(3)
C22 C27 1.394(3)
C23 C24 1.393(3)
C24 C25 1.380(4)
C25 C26 1.373(4)
C26 C27 1.369(3)
C27 H27 0.9300
C28 H28A 0.9600
C28 H28B 0.9600
C28 H28C 0.9600

loop_
_geom_hbond_atom_site_label_D
_geom_hbond_atom_site_label_H
_geom_hbond_atom_site_label_A
_geom_hbond_site_symmetry_A
_geom_hbond_distance_DH
_geom_hbond_distance_HA
_geom_hbond_distance_DA
_geom_hbond_angle_DHA
O4 H4A O1 . 0.85 1.78 2.604(2) 162.6
O4 H4B O8 1_455 0.85 1.89 2.729(2) 168.8
O5 H5A O8 2_656 0.85 1.94 2.791(2) 176.0
O5 H5B O6 2_546 0.85 2.15 2.976(2) 165.4
O6 H6A O1 1_565 0.85 1.90 2.738(2) 167.4
O6 H6B O7 2_656 0.85 1.77 2.623(2) 176.1

loop_
_geom_torsion_atom_site_label_1
_geom_torsion_atom_site_label_2
_geom_torsion_atom_site_label_3
_geom_torsion_atom_site_label_4
_geom_torsion
O6 Co1 O2 C1 -162.24(18)
O4 Co1 O2 C1 14.22(18)
O5 Co1 O2 C1 -80.36(18)
N1 Co1 O2 C1 108.82(18)
N2 Co1 O2 C1 63.7(3)
O6 Co1 N1 C9 -76.76(17)
O4 Co1 N1 C9 102.89(17)
O2 Co1 N1 C9 14.12(17)
O5 Co1 N1 C9 -105.5(4)
N2 Co1 N1 C9 -175.84(17)
O6 Co1 N1 C13 106.12(13)
O4 Co1 N1 C13 -74.23(13)
O2 Co1 N1 C13 -163.00(13)
O5 Co1 N1 C13 77.4(4)
N2 Co1 N1 C13 7.04(13)
O6 Co1 N2 C18 96.75(18)
O4 Co1 N2 C18 -79.82(18)
O2 Co1 N2 C18 -129.9(3)
O5 Co1 N2 C18 13.75(19)
N1 Co1 N2 C18 -176.32(19)
O6 Co1 N2 C14 -96.30(13)
O4 Co1 N2 C14 87.13(13)
O2 Co1 N2 C14 37.0(3)
O5 Co1 N2 C14 -179.31(13)
N1 Co1 N2 C14 -9.37(13)
Co1 O2 C1 O1 -19.6(3)
Co1 O2 C1 C2 159.01(13)
O2 C1 C2 C3 150.4(2)
O1 C1 C2 C3 -30.9(3)
O2 C1 C2 C7 -32.7(3)
O1 C1 C2 C7 146.1(2)
C7 C2 C3 F1 176.35(19)
C1 C2 C3 F1 -6.7(3)
C7 C2 C3 C4 -2.2(3)
C1 C2 C3 C4 174.8(2)
C8 O3 C4 C5 -115.6(3)
C8 O3 C4 C3 68.5(3)
F1 C3 C4 C5 -177.9(2)
C2 C3 C4 C5 0.7(3)
F1 C3 C4 O3 -1.8(3)
C2 C3 C4 O3 176.7(2)
O3 C4 C5 F2 4.9(3)
C3 C4 C5 F2 -179.0(2)
O3 C4 C5 C6 -175.1(2)
C3 C4 C5 C6 1.1(4)
F2 C5 C6 F3 -0.5(4)
C4 C5 C6 F3 179.4(2)
F2 C5 C6 C7 178.8(2)
C4 C5 C6 C7 -1.3(4)
F3 C6 C7 C2 179.0(2)
C5 C6 C7 C2 -0.3(4)
C3 C2 C7 C6 1.9(3)
C1 C2 C7 C6 -175.2(2)
C13 N1 C9 C10 0.8(3)
Co1 N1 C9 C10 -176.24(16)
N1 C9 C10 C11 1.5(3)
C9 C10 C11 C12 -1.7(3)
C10 C11 C12 C13 -0.2(3)
C10 C11 C12 C20 178.5(2)
C9 N1 C13 C12 -2.8(3)
Co1 N1 C13 C12 174.58(15)
C9 N1 C13 C14 178.83(17)
Co1 N1 C13 C14 -3.8(2)
C11 C12 C13 N1 2.5(3)
C20 C12 C13 N1 -176.21(19)
C11 C12 C13 C14 -179.17(18)
C20 C12 C13 C14 2.1(3)
C18 N2 C14 C15 -0.9(3)
Co1 N2 C14 C15 -169.32(16)
C18 N2 C14 C13 179.10(18)
Co1 N2 C14 C13 10.6(2)
N1 C13 C14 N2 -4.9(3)
C12 C13 C14 N2 176.77(17)
N1 C13 C14 C15 175.11(18)
C12 C13 C14 C15 -3.3(3)
N2 C14 C15 C16 1.9(3)
C13 C14 C15 C16 -178.1(2)
N2 C14 C15 C19 -178.05(19)
C13 C14 C15 C19 2.0(3)
C14 C15 C16 C17 -1.4(3)
C19 C15 C16 C17 178.5(2)
C15 C16 C17 C18 0.0(4)
C14 N2 C18 C17 -0.7(3)
Co1 N2 C18 C17 165.64(17)
C16 C17 C18 N2 1.1(4)
C16 C15 C19 C20 -179.5(2)
C14 C15 C19 C20 0.5(4)
C15 C19 C20 C12 -1.7(4)
C11 C12 C20 C19 -178.3(2)
C13 C12 C20 C19 0.4(3)
O7 C21 C22 C23 -162.0(2)
O8 C21 C22 C23 18.6(3)
O7 C21 C22 C27 16.9(3)
O8 C21 C22 C27 -162.5(2)
C27 C22 C23 F4 -177.8(2)
C21 C22 C23 F4 1.2(3)
C27 C22 C23 C24 0.3(3)
C21 C22 C23 C24 179.2(2)
C28 O9 C24 C25 24.9(6)
C28 O9 C24 C23 -157.9(4)
F4 C23 C24 O9 0.6(4)
C22 C23 C24 O9 -177.6(3)
F4 C23 C24 C25 178.0(2)
C22 C23 C24 C25 -0.1(4)
O9 C24 C25 F5 -2.3(5)
C23 C24 C25 F5 -179.5(3)
O9 C24 C25 C26 177.7(3)
C23 C24 C25 C26 0.6(4)
F5 C25 C26 F6 -0.3(4)
C24 C25 C26 F6 179.6(3)
F5 C25 C26 C27 178.9(3)
C24 C25 C26 C27 -1.2(5)
F6 C26 C27 C22 -179.5(2)
C25 C26 C27 C22 1.3(4)
C23 C22 C27 C26 -0.8(3)
C21 C22 C27 C26 -179.8(2)
